data_4507725
loop_
_publ_author_name
'Qin, Ling'
'Hu, Jinsong'
'Zhang, Mingdao'
'Yang, Qingxiang'
'Li, Yizhi'
'Zheng, Hegen'

_publ_section_title
;
 Tuning Structural Topologies of a Series of Metal--Organic Frameworks:
 Different Bent Dicarboxylates
;
_journal_issue 5
_journal_name_full 'Crystal Growth &amp; Design'
_journal_page_first 2111
_journal_paper_doi 10.1021/cg400180j
_journal_volume 13
_journal_year 2013
_chemical_formula_moiety 'C98 H66 F12 N8 O13 Zn2'
_chemical_formula_sum 'C98 H66 F12 N8 O13 Zn2'
_chemical_formula_weight 1922.33
_chemical_name_systematic
; 
 ? 
;
_space_group_IT_number 15
_symmetry_cell_setting monoclinic
_symmetry_space_group_name_Hall '-C 2yc'
_symmetry_space_group_name_H-M 'C 1 2/c 1'
_atom_sites_solution_hydrogens geom
_atom_sites_solution_primary direct
_atom_sites_solution_secondary difmap
_audit_creation_method SHELXL-97
_cell_angle_alpha 90.00
_cell_angle_beta 101.283(3)
_cell_angle_gamma 90.00
_cell_formula_units_Z 4
_cell_length_a 14.754(2)
_cell_length_b 24.039(3)
_cell_length_c 25.304(3)
_cell_measurement_reflns_used 3874
_cell_measurement_temperature 293(2)
_cell_measurement_theta_max 21.016
_cell_measurement_theta_min 2.352
_cell_volume 8801.2(19)
_computing_structure_refinement 'SHELXL-97 (Sheldrick, 1997)'
_computing_structure_solution 'SHELXS-97 (Sheldrick, 1990)'
_diffrn_ambient_temperature 293(2)
_diffrn_measured_fraction_theta_full 0.999
_diffrn_measured_fraction_theta_max 0.999
_diffrn_radiation_monochromator graphite
_diffrn_radiation_source 'fine-focus sealed tube'
_diffrn_radiation_type MoK\a
_diffrn_radiation_wavelength 0.71073
_diffrn_reflns_av_R_equivalents 0.0631
_diffrn_reflns_av_sigmaI/netI 0.0763
_diffrn_reflns_limit_h_max 17
_diffrn_reflns_limit_h_min -17
_diffrn_reflns_limit_k_max 28
_diffrn_reflns_limit_k_min -28
_diffrn_reflns_limit_l_max 30
_diffrn_reflns_limit_l_min -25
_diffrn_reflns_number 24483
_diffrn_reflns_theta_full 25.00
_diffrn_reflns_theta_max 25.00
_diffrn_reflns_theta_min 1.64
_exptl_absorpt_coefficient_mu 0.640
_exptl_absorpt_correction_T_max 0.869
_exptl_absorpt_correction_T_min 0.836
_exptl_absorpt_correction_type multi-scan
_exptl_crystal_density_diffrn 1.451
_exptl_crystal_density_method 'not measured'
_exptl_crystal_F_000 3928
_exptl_crystal_size_max 0.28
_exptl_crystal_size_mid 0.24
_exptl_crystal_size_min 0.22
_refine_diff_density_max 0.819
_refine_diff_density_min -0.529
_refine_diff_density_rms 0.066
_refine_ls_extinction_method none
_refine_ls_goodness_of_fit_ref 1.022
_refine_ls_hydrogen_treatment constr
_refine_ls_matrix_type full
_refine_ls_number_parameters 588
_refine_ls_number_reflns 7746
_refine_ls_number_restraints 1171
_refine_ls_restrained_S_all 1.030
_refine_ls_R_factor_all 0.1100
_refine_ls_R_factor_gt 0.0631
_refine_ls_shift/su_max 0.001
_refine_ls_shift/su_mean 0.000
_refine_ls_structure_factor_coef Fsqd
_refine_ls_weighting_details 'calc w=1/[\s^2^(Fo^2^)+(0.0818P)^2^+0.0000P] where P=(Fo^2^+2Fc^2^)/3'
_refine_ls_weighting_scheme calc
_refine_ls_wR_factor_gt 0.1654
_refine_ls_wR_factor_ref 0.1773
_reflns_number_gt 4171
_reflns_number_total 7746
_reflns_threshold_expression >2sigma(I)
_cod_data_source_file cg400180j_si_002.cif
_cod_data_source_block 2
_cod_depositor_comments
;
The following automatic conversions were performed:

'_symmetry_cell_setting' value 'Monoclinic' changed to 'monoclinic'
according to /home/saulius/struct/CIF-dictionaries/cif_core.dic
dictionary named 'cif_core.dic' version 2.4.2 from 2011-04-26.

Automatic conversion script
Id: cif_fix_values 1891 2012-01-12 08:04:46Z andrius 

The following automatic conversions were performed:

'_refine_ls_hydrogen_treatment' value 'constra' was replaced with the
value 'constr' as specified in the replacement file
'src/cod-tools/trunk/data/replacement-values/replacement_values.lst'.

Automatic conversion script
Id: cif_fix_values 5376 2017-05-30 11:51:03Z andrius 
;
_cod_original_cell_volume 8801.1(19)
_cod_original_sg_symbol_H-M 'C 2/c   '
_cod_database_code 4507725

loop_
_symmetry_equiv_pos_as_xyz
'x, y, z'
'-x, y, -z+1/2'
'x+1/2, y+1/2, z'
'-x+1/2, y+1/2, -z+1/2'
'-x, -y, -z'
'x, -y, z-1/2'
'-x+1/2, -y+1/2, -z'
'x+1/2, -y+1/2, z-1/2'

loop_
_atom_site_label
_atom_site_type_symbol
_atom_site_fract_x
_atom_site_fract_y
_atom_site_fract_z
_atom_site_U_iso_or_equiv
_atom_site_adp_type
_atom_site_occupancy
_atom_site_symmetry_multiplicity
_atom_site_calc_flag
_atom_site_refinement_flags
C1 C 0.0109(4) 0.0779(2) 0.6711(3) 0.111(2) Uani 1 1 d U
H1 H 0.0202 0.0396 0.6710 0.134 Uiso 1 1 calc R
C2 C -0.0731(4) 0.0982(3) 0.6454(3) 0.106(2) Uani 1 1 d U
H2 H -0.1165 0.0736 0.6267 0.127 Uiso 1 1 calc R
C3 C -0.0947(3) 0.1521(2) 0.64629(18) 0.0619(12) Uani 1 1 d U
C4 C -0.0246(4) 0.1845(2) 0.6727(2) 0.0743(14) Uani 1 1 d U
H4 H -0.0342 0.2225 0.6754 0.089 Uiso 1 1 calc R
C5 C 0.0590(4) 0.1626(2) 0.6952(2) 0.0714(14) Uani 1 1 d U
H5 H 0.1052 0.1870 0.7112 0.086 Uiso 1 1 calc R
C6 C -0.1846(3) 0.1729(2) 0.61855(18) 0.0597(12) Uani 1 1 d U
C7 C -0.2545(3) 0.1350(2) 0.59796(18) 0.0620(12) Uani 1 1 d U
H7 H -0.2448 0.0971 0.6040 0.074 Uiso 1 1 calc R
C8 C -0.3371(3) 0.1534(2) 0.56911(19) 0.0647(13) Uani 1 1 d U
C9 C -0.3542(3) 0.2094(2) 0.55948(19) 0.0669(13) Uani 1 1 d U
H9 H -0.4100 0.2211 0.5387 0.080 Uiso 1 1 calc R
C10 C -0.2872(4) 0.2477(2) 0.5812(2) 0.0696(13) Uani 1 1 d U
C11 C -0.2033(3) 0.2287(2) 0.6109(2) 0.0688(13) Uani 1 1 d U
H11 H -0.1586 0.2545 0.6259 0.083 Uiso 1 1 calc R
C12 C -0.3083(4) 0.3077(3) 0.5725(3) 0.0805(15) Uani 1 1 d U
C13 C -0.3470(4) 0.3268(3) 0.5222(3) 0.0977(18) Uani 1 1 d U
H13 H -0.3558 0.3030 0.4926 0.117 Uiso 1 1 calc R
C14 C -0.3722(6) 0.3810(4) 0.5161(4) 0.124(2) Uani 1 1 d U
H14 H -0.3974 0.3933 0.4815 0.149 Uiso 1 1 calc R
C15 C -0.3268(5) 0.3997(3) 0.6041(4) 0.117(2) Uani 1 1 d U
H15 H -0.3206 0.4244 0.6329 0.141 Uiso 1 1 calc R
C16 C -0.2964(5) 0.3454(3) 0.6143(3) 0.0994(18) Uani 1 1 d U
H16 H -0.2683 0.3346 0.6489 0.119 Uiso 1 1 calc R
C17 C -0.3906(3) 0.0620(2) 0.5425(2) 0.0700(14) Uani 1 1 d U
C18 C -0.4083(3) 0.0227(3) 0.5776(2) 0.0784(15) Uani 1 1 d U
H18 H -0.4288 0.0336 0.6086 0.094 Uiso 1 1 calc R
C19 C -0.3962(3) -0.0339(3) 0.5679(2) 0.0705(14) Uani 1 1 d U
C20 C -0.3627(3) -0.0484(2) 0.5220(2) 0.0655(13) Uani 1 1 d U
H20 H -0.3528 -0.0857 0.5154 0.079 Uiso 1 1 calc R
C21 C -0.3436(3) -0.0087(2) 0.48590(19) 0.0564(12) Uani 1 1 d U
C22 C -0.3574(3) 0.0476(2) 0.4957(2) 0.0677(13) Uani 1 1 d U
H22 H -0.3451 0.0748 0.4720 0.081 Uiso 1 1 calc R
C23 C -0.4217(4) -0.0777(3) 0.6041(2) 0.0896(17) Uani 1 1 d U
C24 C -0.4090(5) -0.0706(3) 0.6598(3) 0.121(2) Uani 1 1 d U
H24 H -0.3829 -0.0386 0.6770 0.145 Uiso 1 1 calc R
C25 C -0.4394(6) -0.1171(4) 0.6895(3) 0.142(3) Uani 1 1 d U
H25 H -0.4299 -0.1148 0.7269 0.171 Uiso 1 1 calc R
C26 C -0.4880(5) -0.1662(4) 0.6150(3) 0.140(2) Uani 1 1 d U
H26 H -0.5135 -0.1992 0.5995 0.168 Uiso 1 1 calc R
C27 C -0.4627(4) -0.1259(3) 0.5818(3) 0.1062(19) Uani 1 1 d U
H27 H -0.4733 -0.1313 0.5447 0.127 Uiso 1 1 calc R
C28 C -0.3116(3) -0.02542(19) 0.43643(19) 0.0564(12) Uani 1 1 d U
C29 C -0.2462(3) -0.0667(2) 0.4365(2) 0.0657(13) Uani 1 1 d U
H29 H -0.2214 -0.0850 0.4685 0.079 Uiso 1 1 calc R
C30 C -0.2177(4) -0.0809(2) 0.3896(2) 0.0643(13) Uani 1 1 d U
H30 H -0.1723 -0.1080 0.3911 0.077 Uiso 1 1 calc R
C31 C -0.3170(3) -0.0192(2) 0.3418(2) 0.0652(13) Uani 1 1 d U
H31 H -0.3431 -0.0032 0.3089 0.078 Uiso 1 1 calc R
C32 C -0.3479(3) -0.0016(2) 0.3868(2) 0.0635(13) Uani 1 1 d U
H32 H -0.3927 0.0260 0.3840 0.076 Uiso 1 1 calc R
C33 C 0.3461(3) 0.1243(2) 0.77866(17) 0.0530(11) Uani 1 1 d U
C34 C 0.4209(3) 0.16322(19) 0.80561(16) 0.0477(11) Uani 1 1 d U
C35 C 0.4032(3) 0.21876(19) 0.81092(16) 0.0483(11) Uani 1 1 d U
H35 H 0.3441 0.2325 0.7982 0.058 Uiso 1 1 calc R
C36 C 0.4728(3) 0.25450(18) 0.83509(16) 0.0485(10) Uani 1 1 d U
H36 H 0.4601 0.2921 0.8384 0.058 Uiso 1 1 calc R
C37 C 0.5612(3) 0.23461(18) 0.85438(16) 0.0462(10) Uani 1 1 d U
C38 C 0.5783(3) 0.17900(19) 0.84947(19) 0.0603(12) Uani 1 1 d U
H38 H 0.6370 0.1650 0.8628 0.072 Uiso 1 1 calc R
C39 C 0.5088(3) 0.14362(19) 0.82486(18) 0.0592(12) Uani 1 1 d U
H39 H 0.5216 0.1061 0.8213 0.071 Uiso 1 1 calc R
C40 C 0.6359(3) 0.27566(18) 0.88306(17) 0.0528(11) Uani 1 1 d U
C41 C 0.6327(3) 0.33106(18) 0.85318(18) 0.0500(11) Uani 1 1 d U
C42 C 0.6465(3) 0.3818(2) 0.8774(2) 0.0739(14) Uani 1 1 d U
H42 H 0.6501 0.3845 0.9144 0.089 Uiso 1 1 calc R
C43 C 0.6552(4) 0.4294(2) 0.8479(3) 0.0806(16) Uani 1 1 d U
H43 H 0.6679 0.4632 0.8657 0.097 Uiso 1 1 calc R
C44 C 0.6452(3) 0.4275(2) 0.7927(3) 0.0741(15) Uani 1 1 d U
C45 C 0.6295(4) 0.3770(2) 0.7685(2) 0.0788(15) Uani 1 1 d U
H45 H 0.6232 0.3746 0.7313 0.095 Uiso 1 1 calc R
C46 C 0.6226(3) 0.3293(2) 0.7978(2) 0.0673(13) Uani 1 1 d U
H46 H 0.6109 0.2955 0.7800 0.081 Uiso 1 1 calc R
C47 C 0.6586(4) 0.4782(3) 0.7598(3) 0.0931(18) Uani 1 1 d U
C48 C 0.7346(3) 0.2527(2) 0.8863(3) 0.0712(14) Uani 1 1 d U
C49 C 0.6176(4) 0.2827(3) 0.9398(2) 0.0738(14) Uani 1 1 d U
F1 F 0.74902(19) 0.23637(13) 0.83958(15) 0.0923(10) Uani 1 1 d .
F2 F 0.7533(2) 0.21011(13) 0.92060(14) 0.1002(11) Uani 1 1 d .
F3 F 0.7971(2) 0.29150(13) 0.90533(16) 0.1118(13) Uani 1 1 d .
F4 F 0.6061(2) 0.23443(14) 0.96360(11) 0.1014(11) Uani 1 1 d .
F5 F 0.6847(2) 0.30966(14) 0.97294(12) 0.1059(12) Uani 1 1 d .
F6 F 0.5404(2) 0.31219(14) 0.93985(11) 0.0913(10) Uani 1 1 d .
N1 N 0.0789(3) 0.10929(19) 0.69582(15) 0.0640(11) Uani 1 1 d .
N2 N -0.3637(5) 0.4178(3) 0.5557(4) 0.132(2) Uani 1 1 d .
N3 N -0.4782(6) -0.1604(4) 0.6666(4) 0.171 Uani 1 1 d U
N4 N -0.2523(3) -0.05761(15) 0.34239(15) 0.0554(10) Uani 1 1 d .
O1 O -0.4104(2) 0.11798(16) 0.54963(16) 0.0940(13) Uani 1 1 d .
O2 O 0.3648(2) 0.07383(15) 0.77544(14) 0.0722(10) Uani 1 1 d .
O3 O 0.2679(2) 0.14383(13) 0.76010(12) 0.0611(9) Uani 1 1 d .
O4 O 0.6475(5) 0.4742(2) 0.7116(3) 0.162(3) Uani 1 1 d .
O5 O 0.6794(3) 0.52270(17) 0.7851(2) 0.106 Uani 1 1 d .
Zn1 Zn 0.20520(4) 0.07442(2) 0.72802(2) 0.0593(2) Uani 1 1 d .
O6 O 0.5000 0.0025(6) 0.7500 0.329(8) Uani 1 2 d S
H6D H 0.4588 0.0240 0.7578 0.395 Uiso 0.50 1 d PR
H6C H 0.5059 0.0084 0.7177 0.493 Uiso 0.50 1 d PR
O7 O 0.0547(14) 0.0109(6) 0.4640(5) 0.543(12) Uani 1 1 d .
H7D H 0.0583 0.0242 0.4955 0.651 Uiso 1 1 d R
H7A H 0.0044 0.0214 0.4440 0.814 Uiso 1 1 d R

loop_
_atom_site_aniso_label
_atom_site_aniso_U_11
_atom_site_aniso_U_22
_atom_site_aniso_U_33
_atom_site_aniso_U_23
_atom_site_aniso_U_13
_atom_site_aniso_U_12
C1 0.080(4) 0.083(4) 0.146(5) 0.007(4) -0.037(4) -0.023(3)
C2 0.070(4) 0.085(3) 0.137(5) 0.003(4) -0.039(3) -0.027(3)
C3 0.053(3) 0.081(3) 0.053(3) 0.000(3) 0.015(2) -0.020(2)
C4 0.057(3) 0.080(3) 0.080(3) -0.012(3) 0.001(3) -0.012(3)
C5 0.058(3) 0.080(4) 0.074(3) -0.011(3) 0.008(3) -0.023(3)
C6 0.043(3) 0.086(3) 0.052(3) -0.005(3) 0.017(2) -0.014(2)
C7 0.048(3) 0.084(3) 0.056(3) -0.013(2) 0.015(2) -0.006(2)
C8 0.043(3) 0.090(3) 0.063(3) -0.028(3) 0.016(2) -0.003(2)
C9 0.061(3) 0.088(3) 0.054(3) -0.017(3) 0.018(2) 0.001(3)
C10 0.067(3) 0.086(3) 0.064(3) -0.003(3) 0.033(2) -0.008(3)
C11 0.058(3) 0.086(3) 0.066(3) 0.001(3) 0.022(2) -0.019(3)
C12 0.076(3) 0.090(4) 0.085(4) 0.003(3) 0.042(3) -0.011(3)
C13 0.105(4) 0.103(4) 0.098(4) 0.015(4) 0.052(3) 0.015(4)
C14 0.132(5) 0.121(5) 0.134(6) 0.020(5) 0.060(5) -0.004(5)
C15 0.127(5) 0.100(5) 0.132(6) -0.006(5) 0.045(5) -0.031(4)
C16 0.107(4) 0.084(4) 0.112(4) -0.001(4) 0.034(4) -0.023(3)
C17 0.038(3) 0.089(4) 0.077(3) -0.035(3) -0.003(2) 0.005(2)
C18 0.040(3) 0.125(4) 0.068(3) -0.026(3) 0.004(2) 0.011(3)
C19 0.040(3) 0.101(4) 0.069(3) -0.009(3) 0.005(2) 0.011(3)
C20 0.045(3) 0.085(3) 0.064(3) -0.016(3) 0.005(2) 0.012(2)
C21 0.040(2) 0.067(3) 0.059(3) -0.016(2) 0.001(2) 0.000(2)
C22 0.043(3) 0.085(3) 0.070(3) -0.020(3) 0.000(2) -0.004(2)
C23 0.058(3) 0.144(5) 0.071(4) 0.016(4) 0.023(3) 0.036(3)
C24 0.093(4) 0.175(6) 0.103(5) 0.014(4) 0.039(4) 0.040(4)
C25 0.139(6) 0.209(7) 0.091(5) 0.032(5) 0.053(4) 0.032(6)
C26 0.130(5) 0.176(6) 0.130(5) 0.038(5) 0.064(4) 0.037(5)
C27 0.081(4) 0.136(5) 0.112(5) 0.032(4) 0.045(3) 0.029(4)
C28 0.048(3) 0.062(3) 0.057(3) -0.008(2) 0.003(2) -0.005(2)
C29 0.067(3) 0.070(3) 0.059(3) -0.004(3) 0.009(2) 0.014(3)
C30 0.074(3) 0.064(3) 0.055(3) -0.001(3) 0.014(3) 0.008(2)
C31 0.064(3) 0.073(3) 0.056(3) 0.010(3) 0.005(2) -0.005(3)
C32 0.054(3) 0.069(3) 0.066(3) -0.001(3) 0.006(2) -0.001(2)
C33 0.057(3) 0.062(3) 0.042(3) -0.005(2) 0.015(2) -0.020(3)
C34 0.048(3) 0.059(3) 0.038(2) 0.001(2) 0.0101(19) -0.014(2)
C35 0.037(2) 0.065(3) 0.041(2) 0.003(2) 0.0028(18) -0.004(2)
C36 0.046(2) 0.049(2) 0.049(2) -0.001(2) 0.006(2) -0.006(2)
C37 0.043(2) 0.054(3) 0.041(2) 0.005(2) 0.0048(18) -0.010(2)
C38 0.045(3) 0.060(3) 0.069(3) 0.001(2) -0.006(2) -0.006(2)
C39 0.051(3) 0.057(3) 0.066(3) 0.000(2) 0.001(2) -0.003(2)
C40 0.042(2) 0.061(3) 0.051(3) 0.000(2) -0.001(2) -0.010(2)
C41 0.042(2) 0.053(3) 0.054(3) -0.006(2) 0.006(2) -0.012(2)
C42 0.076(3) 0.072(3) 0.069(3) 0.001(3) 0.003(3) -0.007(3)
C43 0.071(3) 0.063(3) 0.106(4) -0.006(3) 0.013(3) -0.012(3)
C44 0.052(3) 0.069(3) 0.107(4) 0.017(3) 0.030(3) -0.007(3)
C45 0.088(4) 0.075(3) 0.080(4) 0.008(3) 0.033(3) -0.011(3)
C46 0.075(3) 0.061(3) 0.070(3) 0.002(3) 0.024(2) -0.017(2)
C47 0.073(4) 0.078(4) 0.137(5) 0.022(4) 0.039(4) 0.006(3)
C48 0.051(3) 0.070(3) 0.083(4) 0.006(3) -0.010(3) -0.013(3)
C49 0.080(4) 0.083(4) 0.053(3) -0.004(3) -0.002(3) -0.019(3)
F1 0.0557(18) 0.099(2) 0.127(3) -0.002(2) 0.0293(18) 0.0054(16)
F2 0.072(2) 0.091(2) 0.118(3) 0.020(2) -0.0327(18) -0.0043(17)
F3 0.0489(18) 0.097(2) 0.174(3) -0.005(2) -0.018(2) -0.0217(17)
F4 0.139(3) 0.111(3) 0.0481(18) 0.0125(18) 0.0014(18) -0.040(2)
F5 0.118(3) 0.122(3) 0.060(2) -0.0081(19) -0.0262(18) -0.042(2)
F6 0.107(3) 0.115(3) 0.0580(19) -0.0288(18) 0.0301(17) -0.017(2)
N1 0.048(2) 0.088(3) 0.053(3) -0.003(2) 0.0032(18) -0.028(2)
N2 0.146(6) 0.087(5) 0.179(7) 0.021(5) 0.070(6) -0.022(4)
N3 0.182 0.189 0.164 0.040 0.089 0.028
N4 0.056(2) 0.054(2) 0.054(3) -0.002(2) 0.0062(19) -0.0084(19)
O1 0.043(2) 0.099(3) 0.132(3) -0.064(3) -0.002(2) 0.0056(19)
O2 0.072(2) 0.070(2) 0.075(2) -0.012(2) 0.0139(18) -0.0195(19)
O3 0.046(2) 0.078(2) 0.056(2) -0.0056(17) 0.0035(15) -0.0163(16)
O4 0.256(8) 0.101(4) 0.168(5) 0.052(4) 0.136(5) 0.019(4)
O5 0.073 0.077 0.168 0.031 0.028 -0.017
Zn1 0.0577(4) 0.0718(4) 0.0471(3) -0.0064(3) 0.0075(2) -0.0212(3)
O6 0.224(14) 0.302(16) 0.43(2) 0.000 -0.020(13) 0.000
O7 0.78(4) 0.42(2) 0.43(2) 0.141(16) 0.14(2) 0.17(2)

loop_
_atom_type_symbol
_atom_type_description
_atom_type_scat_dispersion_real
_atom_type_scat_dispersion_imag
_atom_type_scat_source
C C 0.0033 0.0016 'International Tables Vol C Tables 4.2.6.8 and 6.1.1.4'
H H 0.0000 0.0000 'International Tables Vol C Tables 4.2.6.8 and 6.1.1.4'
N N 0.0061 0.0033 'International Tables Vol C Tables 4.2.6.8 and 6.1.1.4'
O O 0.0106 0.0060 'International Tables Vol C Tables 4.2.6.8 and 6.1.1.4'
F F 0.0171 0.0103 'International Tables Vol C Tables 4.2.6.8 and 6.1.1.4'
Zn Zn 0.2839 1.4301 'International Tables Vol C Tables 4.2.6.8 and 6.1.1.4'

loop_
_geom_angle_atom_site_label_1
_geom_angle_atom_site_label_2
_geom_angle_atom_site_label_3
_geom_angle
_geom_angle_site_symmetry_1
_geom_angle_site_symmetry_3
N1 C1 C2 123.8(6) . .
N1 C1 H1 118.1 . .
C2 C1 H1 118.1 . .
C3 C2 C1 122.3(5) . .
C3 C2 H2 118.9 . .
C1 C2 H2 118.9 . .
C2 C3 C4 113.7(5) . .
C2 C3 C6 121.4(5) . .
C4 C3 C6 124.8(5) . .
C5 C4 C3 121.7(5) . .
C5 C4 H4 119.2 . .
C3 C4 H4 119.2 . .
N1 C5 C4 124.3(5) . .
N1 C5 H5 117.8 . .
C4 C5 H5 117.8 . .
C11 C6 C7 118.0(5) . .
C11 C6 C3 122.6(4) . .
C7 C6 C3 119.3(5) . .
C8 C7 C6 120.3(5) . .
C8 C7 H7 119.8 . .
C6 C7 H7 119.8 . .
C7 C8 C9 121.5(5) . .
C7 C8 O1 122.9(5) . .
C9 C8 O1 115.5(4) . .
C8 C9 C10 119.1(5) . .
C8 C9 H9 120.4 . .
C10 C9 H9 120.4 . .
C9 C10 C11 119.1(5) . .
C9 C10 C12 118.4(5) . .
C11 C10 C12 122.5(5) . .
C6 C11 C10 121.9(5) . .
C6 C11 H11 119.1 . .
C10 C11 H11 119.1 . .
C13 C12 C16 117.5(6) . .
C13 C12 C10 120.1(6) . .
C16 C12 C10 122.2(6) . .
C14 C13 C12 118.9(7) . .
C14 C13 H13 120.6 . .
C12 C13 H13 120.6 . .
N2 C14 C13 124.9(8) . .
N2 C14 H14 117.5 . .
C13 C14 H14 117.5 . .
N2 C15 C16 123.1(8) . .
N2 C15 H15 118.5 . .
C16 C15 H15 118.5 . .
C12 C16 C15 119.2(7) . .
C12 C16 H16 120.4 . .
C15 C16 H16 120.4 . .
C18 C17 O1 120.8(5) . .
C18 C17 C22 121.5(5) . .
O1 C17 C22 117.5(6) . .
C17 C18 C19 120.9(5) . .
C17 C18 H18 119.6 . .
C19 C18 H18 119.6 . .
C20 C19 C18 117.8(6) . .
C20 C19 C23 120.6(6) . .
C18 C19 C23 121.5(5) . .
C21 C20 C19 122.0(5) . .
C21 C20 H20 119.0 . .
C19 C20 H20 119.0 . .
C20 C21 C22 119.5(5) . .
C20 C21 C28 120.8(4) . .
C22 C21 C28 119.7(5) . .
C21 C22 C17 118.3(5) . .
C21 C22 H22 120.8 . .
C17 C22 H22 120.8 . .
C27 C23 C24 118.5(7) . .
C27 C23 C19 119.2(6) . .
C24 C23 C19 122.3(7) . .
C23 C24 C25 115.5(8) . .
C23 C24 H24 122.2 . .
C25 C24 H24 122.2 . .
N3 C25 C24 123.1(8) . .
N3 C25 H25 118.4 . .
C24 C25 H25 118.4 . .
N3 C26 C27 123.2(10) . .
N3 C26 H26 118.4 . .
C27 C26 H26 118.4 . .
C23 C27 C26 119.4(8) . .
C23 C27 H27 120.3 . .
C26 C27 H27 120.3 . .
C29 C28 C32 116.2(5) . .
C29 C28 C21 122.1(4) . .
C32 C28 C21 121.6(4) . .
C30 C29 C28 120.5(5) . .
C30 C29 H29 119.8 . .
C28 C29 H29 119.8 . .
N4 C30 C29 122.8(5) . .
N4 C30 H30 118.6 . .
C29 C30 H30 118.6 . .
N4 C31 C32 124.1(5) . .
N4 C31 H31 118.0 . .
C32 C31 H31 118.0 . .
C31 C32 C28 119.5(5) . .
C31 C32 H32 120.3 . .
C28 C32 H32 120.3 . .
O3 C33 O2 122.7(4) . .
O3 C33 C34 118.6(5) . .
O2 C33 C34 118.8(5) . .
O3 C33 Zn1 51.6(2) . .
O2 C33 Zn1 71.1(2) . .
C34 C33 Zn1 169.9(4) . .
C35 C34 C39 118.9(4) . .
C35 C34 C33 120.9(4) . .
C39 C34 C33 120.3(4) . .
C34 C35 C36 120.5(4) . .
C34 C35 H35 119.8 . .
C36 C35 H35 119.8 . .
C37 C36 C35 120.5(4) . .
C37 C36 H36 119.8 . .
C35 C36 H36 119.8 . .
C38 C37 C36 118.8(4) . .
C38 C37 C40 122.4(4) . .
C36 C37 C40 118.7(4) . .
C37 C38 C39 120.5(4) . .
C37 C38 H38 119.8 . .
C39 C38 H38 119.8 . .
C34 C39 C38 120.8(4) . .
C34 C39 H39 119.6 . .
C38 C39 H39 119.6 . .
C49 C40 C41 112.1(4) . .
C49 C40 C48 109.2(4) . .
C41 C40 C48 106.1(4) . .
C49 C40 C37 105.7(4) . .
C41 C40 C37 111.9(3) . .
C48 C40 C37 112.0(4) . .
C42 C41 C46 117.5(5) . .
C42 C41 C40 124.7(4) . .
C46 C41 C40 117.6(4) . .
C41 C42 C43 121.2(5) . .
C41 C42 H42 119.4 . .
C43 C42 H42 119.4 . .
C44 C43 C42 121.2(5) . .
C44 C43 H43 119.4 . .
C42 C43 H43 119.4 . .
C45 C44 C43 117.5(5) . .
C45 C44 C47 120.1(6) . .
C43 C44 C47 122.2(6) . .
C44 C45 C46 121.6(5) . .
C44 C45 H45 119.2 . .
C46 C45 H45 119.2 . .
C41 C46 C45 121.0(5) . .
C41 C46 H46 119.5 . .
C45 C46 H46 119.5 . .
O4 C47 O5 123.9(7) . .
O4 C47 C44 119.2(7) . .
O5 C47 C44 116.9(7) . .
O4 C47 Zn1 75.4(4) . 3
O5 C47 Zn1 48.9(3) . 3
C44 C47 Zn1 164.8(5) . 3
F1 C48 F3 108.2(5) . .
F1 C48 F2 108.1(5) . .
F3 C48 F2 105.2(4) . .
F1 C48 C40 112.3(4) . .
F3 C48 C40 110.3(5) . .
F2 C48 C40 112.5(5) . .
F5 C49 F4 106.5(4) . .
F5 C49 F6 105.6(5) . .
F4 C49 F6 106.1(5) . .
F5 C49 C40 113.6(5) . .
F4 C49 C40 113.0(5) . .
F6 C49 C40 111.5(4) . .
C1 N1 C5 114.1(5) . .
C1 N1 Zn1 120.1(4) . .
C5 N1 Zn1 125.7(3) . .
C15 N2 C14 116.4(8) . .
C25 N3 C26 120.0(9) . .
C31 N4 C30 116.9(4) . .
C31 N4 Zn1 119.2(3) . 5_556
C30 N4 Zn1 123.8(3) . 5_556
C8 O1 C17 117.9(4) . .
C33 O2 Zn1 79.7(3) . .
C33 O3 Zn1 99.2(3) . .
C47 O5 Zn1 103.0(4) . 3
O5 Zn1 O3 111.34(17) 3_445 .
O5 Zn1 N1 104.70(16) 3_445 .
O3 Zn1 N1 97.58(15) . .
O5 Zn1 N4 129.99(17) 3_445 5_556
O3 Zn1 N4 107.75(13) . 5_556
N1 Zn1 N4 99.70(15) . 5_556
O5 Zn1 O2 86.70(14) 3_445 .
O3 Zn1 O2 58.46(12) . .
N1 Zn1 O2 156.03(15) . .
N4 Zn1 O2 88.16(14) 5_556 .
O5 Zn1 C33 100.55(16) 3_445 .
O3 Zn1 C33 29.27(14) . .
N1 Zn1 C33 126.83(18) . .
N4 Zn1 C33 98.50(14) 5_556 .
O2 Zn1 C33 29.20(13) . .
O5 Zn1 C47 28.2(2) 3_445 3_445
O3 Zn1 C47 138.5(2) . 3_445
N1 Zn1 C47 102.25(18) . 3_445
N4 Zn1 C47 104.3(2) 5_556 3_445
O2 Zn1 C47 97.59(16) . 3_445
C33 Zn1 C47 120.7(2) . 3_445
H6D O6 H6C 109.5 . .
H7D O7 H7A 109.5 . .

loop_
_geom_bond_atom_site_label_1
_geom_bond_atom_site_label_2
_geom_bond_distance
_geom_bond_site_symmetry_2
C1 N1 1.312(6) .
C1 C2 1.372(8) .
C1 H1 0.9300 .
C2 C3 1.336(7) .
C2 H2 0.9300 .
C3 C4 1.360(6) .
C3 C6 1.462(6) .
C4 C5 1.359(7) .
C4 H4 0.9300 .
C5 N1 1.315(6) .
C5 H5 0.9300 .
C6 C11 1.375(6) .
C6 C7 1.398(6) .
C7 C8 1.365(6) .
C7 H7 0.9300 .
C8 C9 1.382(7) .
C8 O1 1.389(6) .
C9 C10 1.384(7) .
C9 H9 0.9300 .
C10 C11 1.393(7) .
C10 C12 1.483(8) .
C11 H11 0.9300 .
C12 C13 1.368(8) .
C12 C16 1.377(8) .
C13 C14 1.357(9) .
C13 H13 0.9300 .
C14 N2 1.324(9) .
C14 H14 0.9300 .
C15 N2 1.313(9) .
C15 C16 1.387(9) .
C15 H15 0.9300 .
C16 H16 0.9300 .
C17 C18 1.357(7) .
C17 O1 1.397(6) .
C17 C22 1.409(7) .
C18 C19 1.401(7) .
C18 H18 0.9300 .
C19 C20 1.393(7) .
C19 C23 1.490(8) .
C20 C21 1.387(7) .
C20 H20 0.9300 .
C21 C22 1.398(6) .
C21 C28 1.477(6) .
C22 H22 0.9300 .
C23 C27 1.376(9) .
C23 C24 1.397(8) .
C24 C25 1.464(10) .
C24 H24 0.9300 .
C25 N3 1.271(11) .
C25 H25 0.9300 .
C26 N3 1.293(9) .
C26 C27 1.381(9) .
C26 H26 0.9300 .
C27 H27 0.9300 .
C28 C29 1.383(6) .
C28 C32 1.389(6) .
C29 C30 1.378(6) .
C29 H29 0.9300 .
C30 N4 1.328(5) .
C30 H30 0.9300 .
C31 N4 1.326(6) .
C31 C32 1.372(6) .
C31 H31 0.9300 .
C32 H32 0.9300 .
C33 O3 1.249(5) .
C33 O2 1.251(5) .
C33 C34 1.504(6) .
C33 Zn1 2.522(4) .
C34 C35 1.372(6) .
C34 C39 1.376(6) .
C35 C36 1.386(5) .
C35 H35 0.9300 .
C36 C37 1.384(5) .
C36 H36 0.9300 .
C37 C38 1.370(6) .
C37 C40 1.551(6) .
C38 C39 1.383(6) .
C38 H38 0.9300 .
C39 H39 0.9300 .
C40 C49 1.522(7) .
C40 C41 1.528(6) .
C40 C48 1.544(7) .
C41 C42 1.362(6) .
C41 C46 1.380(6) .
C42 C43 1.386(7) .
C42 H42 0.9300 .
C43 C44 1.376(7) .
C43 H43 0.9300 .
C44 C45 1.358(7) .
C44 C47 1.511(8) .
C45 C46 1.381(7) .
C45 H45 0.9300 .
C46 H46 0.9300 .
C47 O4 1.204(8) .
C47 O5 1.253(7) .
C47 Zn1 2.586(6) 3
C48 F1 1.303(6) .
C48 F3 1.334(5) .
C48 F2 1.334(6) .
C49 F5 1.333(5) .
C49 F4 1.333(6) .
C49 F6 1.341(6) .
N1 Zn1 2.060(4) .
N4 Zn1 2.075(4) 5_556
O2 Zn1 2.425(3) .
O3 Zn1 2.001(3) .
O5 Zn1 1.998(4) 3
Zn1 O5 1.998(4) 3_445
Zn1 N4 2.075(4) 5_556
Zn1 C47 2.586(6) 3_445
O6 H6D 0.8500 .
O6 H6C 0.8500 .
O7 H7D 0.8500 .
O7 H7A 0.8500 .

loop_
_geom_torsion_atom_site_label_1
_geom_torsion_atom_site_label_2
_geom_torsion_atom_site_label_3
_geom_torsion_atom_site_label_4
_geom_torsion
_geom_torsion_site_symmetry_4
N1 C1 C2 C3 -4.2(12) .
C1 C2 C3 C4 2.8(10) .
C1 C2 C3 C6 179.9(6) .
C2 C3 C4 C5 0.5(8) .
C6 C3 C4 C5 -176.4(5) .
C3 C4 C5 N1 -3.0(9) .
C2 C3 C6 C11 -168.6(6) .
C4 C3 C6 C11 8.1(8) .
C2 C3 C6 C7 10.2(8) .
C4 C3 C6 C7 -173.1(5) .
C11 C6 C7 C8 2.9(7) .
C3 C6 C7 C8 -176.0(4) .
C6 C7 C8 C9 -0.2(7) .
C6 C7 C8 O1 -177.2(4) .
C7 C8 C9 C10 -2.3(7) .
O1 C8 C9 C10 175.0(4) .
C8 C9 C10 C11 1.9(7) .
C8 C9 C10 C12 -177.4(5) .
C7 C6 C11 C10 -3.3(7) .
C3 C6 C11 C10 175.6(4) .
C9 C10 C11 C6 0.9(7) .
C12 C10 C11 C6 -179.9(5) .
C9 C10 C12 C13 -46.9(7) .
C11 C10 C12 C13 133.9(6) .
C9 C10 C12 C16 128.5(6) .
C11 C10 C12 C16 -50.7(8) .
C16 C12 C13 C14 -0.7(9) .
C10 C12 C13 C14 174.9(6) .
C12 C13 C14 N2 -1.1(11) .
C13 C12 C16 C15 2.4(9) .
C10 C12 C16 C15 -173.1(6) .
N2 C15 C16 C12 -2.6(11) .
O1 C17 C18 C19 174.3(4) .
C22 C17 C18 C19 -1.5(7) .
C17 C18 C19 C20 1.9(7) .
C17 C18 C19 C23 -175.6(5) .
C18 C19 C20 C21 -1.5(7) .
C23 C19 C20 C21 176.0(4) .
C19 C20 C21 C22 0.6(7) .
C19 C20 C21 C28 -177.6(4) .
C20 C21 C22 C17 0.0(6) .
C28 C21 C22 C17 178.2(4) .
C18 C17 C22 C21 0.5(7) .
O1 C17 C22 C21 -175.4(4) .
C20 C19 C23 C27 -36.9(7) .
C18 C19 C23 C27 140.5(6) .
C20 C19 C23 C24 145.7(5) .
C18 C19 C23 C24 -36.8(8) .
C27 C23 C24 C25 1.4(9) .
C19 C23 C24 C25 178.8(5) .
C23 C24 C25 N3 -2.6(12) .
C24 C23 C27 C26 -1.4(9) .
C19 C23 C27 C26 -178.9(5) .
N3 C26 C27 C23 2.5(11) .
C20 C21 C28 C29 -42.7(6) .
C22 C21 C28 C29 139.1(5) .
C20 C21 C28 C32 135.2(5) .
C22 C21 C28 C32 -43.0(6) .
C32 C28 C29 C30 2.3(7) .
C21 C28 C29 C30 -179.7(4) .
C28 C29 C30 N4 -1.9(8) .
N4 C31 C32 C28 -1.2(7) .
C29 C28 C32 C31 -0.9(7) .
C21 C28 C32 C31 -178.9(4) .
O3 C33 C34 C35 1.6(6) .
O2 C33 C34 C35 -178.9(4) .
Zn1 C33 C34 C35 13(2) .
O3 C33 C34 C39 -177.7(4) .
O2 C33 C34 C39 1.9(6) .
Zn1 C33 C34 C39 -166.4(16) .
C39 C34 C35 C36 0.2(6) .
C33 C34 C35 C36 -179.0(4) .
C34 C35 C36 C37 -0.2(6) .
C35 C36 C37 C38 -0.4(6) .
C35 C36 C37 C40 -177.7(4) .
C36 C37 C38 C39 1.1(7) .
C40 C37 C38 C39 178.2(4) .
C35 C34 C39 C38 0.4(7) .
C33 C34 C39 C38 179.7(4) .
C37 C38 C39 C34 -1.1(7) .
C38 C37 C40 C49 -98.4(5) .
C36 C37 C40 C49 78.8(5) .
C38 C37 C40 C41 139.3(4) .
C36 C37 C40 C41 -43.5(5) .
C38 C37 C40 C48 20.4(6) .
C36 C37 C40 C48 -162.4(4) .
C49 C40 C41 C42 23.1(6) .
C48 C40 C41 C42 -96.0(5) .
C37 C40 C41 C42 141.6(5) .
C49 C40 C41 C46 -162.5(4) .
C48 C40 C41 C46 78.4(5) .
C37 C40 C41 C46 -43.9(5) .
C46 C41 C42 C43 -3.5(7) .
C40 C41 C42 C43 170.9(4) .
C41 C42 C43 C44 3.5(8) .
C42 C43 C44 C45 -2.0(8) .
C42 C43 C44 C47 -177.1(5) .
C43 C44 C45 C46 0.7(8) .
C47 C44 C45 C46 176.0(5) .
C42 C41 C46 C45 2.2(7) .
C40 C41 C46 C45 -172.6(4) .
C44 C45 C46 C41 -0.8(8) .
C45 C44 C47 O4 6.2(9) .
C43 C44 C47 O4 -178.8(6) .
C45 C44 C47 O5 -175.1(5) .
C43 C44 C47 O5 0.0(8) .
C45 C44 C47 Zn1 -155.4(14) 3
C43 C44 C47 Zn1 19.6(19) 3
C49 C40 C48 F1 168.6(4) .
C41 C40 C48 F1 -70.4(5) .
C37 C40 C48 F1 51.8(6) .
C49 C40 C48 F3 -70.6(6) .
C41 C40 C48 F3 50.3(6) .
C37 C40 C48 F3 172.6(4) .
C49 C40 C48 F2 46.5(6) .
C41 C40 C48 F2 167.4(4) .
C37 C40 C48 F2 -70.3(6) .
C41 C40 C49 F5 -68.2(6) .
C48 C40 C49 F5 49.0(6) .
C37 C40 C49 F5 169.7(4) .
C41 C40 C49 F4 170.4(4) .
C48 C40 C49 F4 -72.4(5) .
C37 C40 C49 F4 48.3(6) .
C41 C40 C49 F6 51.0(5) .
C48 C40 C49 F6 168.2(4) .
C37 C40 C49 F6 -71.1(5) .
C2 C1 N1 C5 1.7(10) .
C2 C1 N1 Zn1 -175.4(6) .
C4 C5 N1 C1 1.8(8) .
C4 C5 N1 Zn1 178.7(4) .
C16 C15 N2 C14 0.9(12) .
C13 C14 N2 C15 1.0(12) .
C24 C25 N3 C26 3.7(15) .
C27 C26 N3 C25 -3.6(14) .
C32 C31 N4 C30 1.7(7) .
C32 C31 N4 Zn1 -174.6(4) 5_556
C29 C30 N4 C31 -0.2(7) .
C29 C30 N4 Zn1 176.0(4) 5_556
C7 C8 O1 C17 -22.8(7) .
C9 C8 O1 C17 160.0(5) .
C18 C17 O1 C8 104.5(6) .
C22 C17 O1 C8 -79.6(6) .
O3 C33 O2 Zn1 1.7(4) .
C34 C33 O2 Zn1 -177.9(4) .
O2 C33 O3 Zn1 -2.1(5) .
C34 C33 O3 Zn1 177.5(3) .
O4 C47 O5 Zn1 -8.1(8) 3
C44 C47 O5 Zn1 173.2(4) 3
C33 O3 Zn1 O5 72.9(3) 3_445
C33 O3 Zn1 N1 -178.1(3) .
C33 O3 Zn1 N4 -75.3(3) 5_556
C33 O3 Zn1 O2 1.1(3) .
C33 O3 Zn1 C47 63.6(4) 3_445
C1 N1 Zn1 O5 -63.2(5) 3_445
C5 N1 Zn1 O5 120.1(4) 3_445
C1 N1 Zn1 O3 -177.7(5) .
C5 N1 Zn1 O3 5.7(4) .
C1 N1 Zn1 N4 72.8(5) 5_556
C5 N1 Zn1 N4 -103.9(4) 5_556
C1 N1 Zn1 O2 -179.5(4) .
C5 N1 Zn1 O2 3.8(7) .
C1 N1 Zn1 C33 -178.9(4) .
C5 N1 Zn1 C33 4.5(5) .
C1 N1 Zn1 C47 -34.3(5) 3_445
C5 N1 Zn1 C47 149.0(4) 3_445
C33 O2 Zn1 O5 -118.6(3) 3_445
C33 O2 Zn1 O3 -1.1(3) .
C33 O2 Zn1 N1 1.1(5) .
C33 O2 Zn1 N4 111.1(3) 5_556
C33 O2 Zn1 C47 -144.7(3) 3_445
O3 C33 Zn1 O5 -115.1(3) 3_445
O2 C33 Zn1 O5 63.0(3) 3_445
C34 C33 Zn1 O5 -127.8(18) 3_445
O2 C33 Zn1 O3 178.2(4) .
C34 C33 Zn1 O3 -12.7(16) .
O3 C33 Zn1 N1 2.4(3) .
O2 C33 Zn1 N1 -179.5(2) .
C34 C33 Zn1 N1 -10.3(18) .
O3 C33 Zn1 N4 111.3(3) 5_556
O2 C33 Zn1 N4 -70.5(3) 5_556
C34 C33 Zn1 N4 98.7(18) 5_556
O3 C33 Zn1 O2 -178.2(4) .
C34 C33 Zn1 O2 169.2(19) .
O3 C33 Zn1 C47 -136.4(3) 3_445
O2 C33 Zn1 C47 41.8(3) 3_445
C34 C33 Zn1 C47 -149.1(17) 3_445
